data_2206148
loop_
_publ_author_name
'Hu, Sheng-Li'
'Wu, An-Xin'

_publ_section_title
;
 Diethyl 2,5-bis(3,4,5-trimethoxyphenyl)furan-3,4-dicarboxylate
 0.16-hydrate
;
_journal_issue 7
_journal_name_full 'Acta Crystallographica Section E'
_journal_page_first o2030
_journal_page_last o2032
_journal_paper_doi 10.1107/S1600536805016430
_journal_volume 61
_journal_year 2005
_chemical_formula_iupac 'C28 H32 O11 , 0.16H2 O'
_chemical_formula_moiety 'C28 H32 O11 , 0.16H2 O'
_chemical_formula_sum 'C28 H32.32 O11.16'
_chemical_formula_weight 547.42
_chemical_melting_point 99
_chemical_name_systematic
;
Diethyl 2,5-bis(3,4,5-trimethoxyphenyl)furan-3,4-dicarboxylate 0.16-hydrate
;
_space_group_IT_number 14
_symmetry_cell_setting monoclinic
_symmetry_space_group_name_Hall '-P 2yn'
_symmetry_space_group_name_H-M 'P 1 21/n 1'
_atom_sites_solution_hydrogens geom
_atom_sites_solution_primary direct
_atom_sites_solution_secondary difmap
_audit_creation_method SHELXL97
_cell_angle_alpha 90.00
_cell_angle_beta 95.835(2)
_cell_angle_gamma 90.00
_cell_formula_units_Z 4
_cell_length_a 8.4402(7)
_cell_length_b 22.1502(19)
_cell_length_c 14.5043(12)
_cell_measurement_reflns_used 2494
_cell_measurement_temperature 292(2)
_cell_measurement_theta_max 23.79
_cell_measurement_theta_min 2.68
_cell_volume 2697.6(4)
_computing_cell_refinement 'SAINT (Bruker, 2001)'
_computing_data_collection 'SMART (Bruker, 2001)'
_computing_data_reduction SAINT
_computing_molecular_graphics 'SHELXTL (Bruker, 2001)'
_computing_publication_material SHELXTL
_computing_structure_refinement 'SHELXL97 (Sheldrick, 1997)'
_computing_structure_solution 'SHELXS97 (Sheldrick, 1997)'
_diffrn_ambient_temperature 292(2)
_diffrn_measured_fraction_theta_full 0.994
_diffrn_measured_fraction_theta_max 0.994
_diffrn_measurement_device_type 'Bruker SMART CCD area-detector'
_diffrn_measurement_method '\f and \w'
_diffrn_radiation_monochromator graphite
_diffrn_radiation_source 'fine-focus sealed tube'
_diffrn_radiation_type MoK\a
_diffrn_radiation_wavelength 0.71073
_diffrn_reflns_av_R_equivalents 0.0385
_diffrn_reflns_av_sigmaI/netI 0.0463
_diffrn_reflns_limit_h_max 10
_diffrn_reflns_limit_h_min -10
_diffrn_reflns_limit_k_max 25
_diffrn_reflns_limit_k_min -27
_diffrn_reflns_limit_l_max 17
_diffrn_reflns_limit_l_min -16
_diffrn_reflns_number 14583
_diffrn_reflns_theta_full 25.99
_diffrn_reflns_theta_max 25.99
_diffrn_reflns_theta_min 1.68
_diffrn_standards_decay_% 0
_diffrn_standards_number 0
_exptl_absorpt_coefficient_mu 0.105
_exptl_absorpt_correction_T_max 0.9793
_exptl_absorpt_correction_T_min 0.9494
_exptl_absorpt_correction_type multi-scan
_exptl_absorpt_process_details '(SADABS; Sheldrick, 1996)'
_exptl_crystal_colour colourless
_exptl_crystal_density_diffrn 1.348
_exptl_crystal_density_method 'not measured'
_exptl_crystal_description block
_exptl_crystal_F_000 1158
_exptl_crystal_size_max 0.50
_exptl_crystal_size_mid 0.20
_exptl_crystal_size_min 0.20
_refine_diff_density_max 0.229
_refine_diff_density_min -0.243
_refine_ls_extinction_method none
_refine_ls_goodness_of_fit_ref 1.063
_refine_ls_hydrogen_treatment constr
_refine_ls_matrix_type full
_refine_ls_number_parameters 389
_refine_ls_number_reflns 5270
_refine_ls_number_restraints 4
_refine_ls_restrained_S_all 1.066
_refine_ls_R_factor_all 0.0996
_refine_ls_R_factor_gt 0.0638
_refine_ls_shift/su_max 0.001
_refine_ls_shift/su_mean 0.000
_refine_ls_structure_factor_coef Fsqd
_refine_ls_weighting_details 'calc w = 1/[\s^2^(Fo^2^)+(0.0817P)^2^+0.3534P] where P = (Fo^2^+2Fc^2^)/3'
_refine_ls_weighting_scheme calc
_refine_ls_wR_factor_gt 0.1579
_refine_ls_wR_factor_ref 0.1803
_reflns_number_gt 3426
_reflns_number_total 5270
_reflns_threshold_expression I>2\s(I)
_cod_data_source_file ci6584.cif
_cod_data_source_block I
_cod_depositor_comments
;
 Marking attached hydrogen atoms.

 Antanas Vaitkus,
 2017-03-21

The following automatic conversions were performed:
'_symmetry_cell_setting' value 'Monoclinic' changed to 'monoclinic'
according to '/home/saulius/struct/CIF-dictionaries/cif_core.dic'
dictionary named 'cif_core.dic' version 2.4.1 from 2010-06-29.

Automatic conversion script
Id: cif_fix_enum 1527 2010-12-29 10:47:43Z saulius 

The following automatic conversions were performed:

'_symmetry_cell_setting' value 'Monoclinic' changed to 'monoclinic'
according to /home/saulius/struct/CIF-dictionaries/cif_core.dic
dictionary named 'cif_core.dic' version 2.4.1 from 2010-06-29.

Automatic conversion script
Id: cif_fix_values 1715 2011-07-08 13:25:40Z adriana 
;
_cod_original_sg_symbol_H-M 'P 21/n'
_cod_database_code 2206148
_cod_database_fobs_code 2206148

loop_
_symmetry_equiv_pos_as_xyz
'x, y, z'
'-x+1/2, y+1/2, -z+1/2'
'-x, -y, -z'
'x-1/2, -y-1/2, z-1/2'

loop_
_atom_site_label
_atom_site_fract_x
_atom_site_fract_y
_atom_site_fract_z
_atom_site_U_iso_or_equiv
_atom_site_adp_type
_atom_site_calc_flag
_atom_site_refinement_flags
_atom_site_occupancy
_atom_site_disorder_assembly
_atom_site_disorder_group
_atom_site_type_symbol
_atom_site_attached_hydrogens
C1 0.5932(3) 0.98670(13) 0.79491(17) 0.0482(7) Uani d . 1 . . C 0
C2 0.5775(3) 1.04782(13) 0.81169(18) 0.0536(8) Uani d . 1 . . C 0
C3 0.4824(3) 1.08288(12) 0.74931(18) 0.0498(7) Uani d . 1 . . C 0
C4 0.4028(3) 1.05710(12) 0.67128(18) 0.0478(7) Uani d . 1 . . C 0
H4 0.3371 1.0807 0.6305 0.057 Uiso calc R 1 . . H 0
C5 0.4204(3) 0.99602(11) 0.65342(16) 0.0392(6) Uani d . 1 . . C 0
C6 0.5158(3) 0.96049(12) 0.71583(17) 0.0456(7) Uani d . 1 . . C 0
H6 0.5276 0.9195 0.7046 0.055 Uiso calc R 1 . . H 0
C7 0.7055(4) 0.89323(14) 0.8503(2) 0.0661(9) Uani d . 1 . . C 0
H7A 0.6054 0.8739 0.8568 0.099 Uiso calc R 1 . . H 0
H7B 0.7846 0.8784 0.8971 0.099 Uiso calc R 1 . . H 0
H7C 0.7376 0.8846 0.7901 0.099 Uiso calc R 1 . . H 0
C8 0.5819(6) 1.0850(2) 0.9639(2) 0.1207(18) Uani d . 1 . . C 0
H8A 0.4964 1.1126 0.9468 0.181 Uiso calc R 1 . . H 0
H8B 0.6532 1.1023 1.0126 0.181 Uiso calc R 1 . . H 0
H8C 0.5393 1.0479 0.9852 0.181 Uiso calc R 1 . . H 0
C9 0.4006(4) 1.18221(13) 0.7042(2) 0.0768(11) Uani d . 1 . . C 0
H9A 0.4488 1.1774 0.6475 0.115 Uiso calc R 1 . . H 0
H9B 0.4141 1.2231 0.7255 0.115 Uiso calc R 1 . . H 0
H9C 0.2891 1.1731 0.6936 0.115 Uiso calc R 1 . . H 0
C10 0.3338(3) 0.97104(11) 0.56840(16) 0.0381(6) Uani d . 1 . . C 0
C11 0.3005(3) 0.91598(11) 0.52696(16) 0.0393(6) Uani d . 1 . . C 0
C12 0.1944(3) 0.92798(11) 0.44451(16) 0.0389(6) Uani d . 1 . . C 0
C13 0.1729(3) 0.98809(11) 0.43940(16) 0.0378(6) Uani d . 1 . . C 0
C14 0.0899(3) 1.03036(11) 0.37345(17) 0.0410(6) Uani d . 1 . . C 0
C15 0.0162(3) 1.01051(13) 0.28898(18) 0.0516(7) Uani d . 1 . . C 0
H15 0.0143 0.9695 0.2749 0.062 Uiso calc R 1 . . H 0
C16 -0.0545(4) 1.05162(14) 0.22576(18) 0.0535(7) Uani d . 1 . . C 0
C17 -0.0515(3) 1.11275(13) 0.24669(18) 0.0508(7) Uani d . 1 . . C 0
C18 0.0215(3) 1.13257(12) 0.33107(19) 0.0490(7) Uani d . 1 . . C 0
C19 0.0922(3) 1.09151(12) 0.39452(17) 0.0452(7) Uani d . 1 . . C 0
H19 0.1411 1.1049 0.4512 0.054 Uiso calc R 1 . . H 0
C20 -0.1133(5) 0.97652(17) 0.1104(2) 0.0907(13) Uani d . 1 . . C 0
H20A -0.0032 0.9651 0.1134 0.136 Uiso calc R 1 . . H 0
H20B -0.1615 0.9727 0.0479 0.136 Uiso calc R 1 . . H 0
H20C -0.1673 0.9507 0.1502 0.136 Uiso calc R 1 . . H 0
C21 -0.2687(4) 1.16817(17) 0.1789(2) 0.0797(11) Uani d . 1 . . C 0
H21A -0.3296 1.1315 0.1742 0.120 Uiso calc R 1 . . H 0
H21B -0.3010 1.1936 0.1268 0.120 Uiso calc R 1 . . H 0
H21C -0.2867 1.1888 0.2352 0.120 Uiso calc R 1 . . H 0
C22 0.1191(4) 1.21677(14) 0.4222(2) 0.0737(10) Uani d . 1 . . C 0
H22A 0.0780 1.2039 0.4783 0.111 Uiso calc R 1 . . H 0
H22B 0.1196 1.2601 0.4196 0.111 Uiso calc R 1 . . H 0
H22C 0.2257 1.2019 0.4210 0.111 Uiso calc R 1 . . H 0
C23 0.1129(4) 0.88253(12) 0.38017(17) 0.0449(7) Uani d . 1 . . C 0
C24 0.1304(5) 0.82479(15) 0.2438(2) 0.0760(10) Uani d . 1 . . C 0
H24A 0.1809 0.8297 0.1871 0.091 Uiso calc R 1 . . H 0
H24B 0.0182 0.8343 0.2304 0.091 Uiso calc R 1 . . H 0
C25 0.1481(5) 0.76137(16) 0.2759(2) 0.0883(12) Uani d . 1 . . C 0
H25A 0.2582 0.7533 0.2953 0.132 Uiso calc R 1 . . H 0
H25B 0.1115 0.7347 0.2261 0.132 Uiso calc R 1 . . H 0
H25C 0.0862 0.7551 0.3270 0.132 Uiso calc R 1 . . H 0
C26 0.3589(4) 0.85588(12) 0.55658(19) 0.0530(7) Uani d . 1 A . C 0
C27 0.2935(11) 0.7505(3) 0.5429(7) 0.060(3) Uani d PD 0.467(12) A 1 C 0
H27A 0.1985 0.7280 0.5210 0.071 Uiso calc PR 0.467(12) A 1 H 0
H27B 0.3048 0.7508 0.6101 0.071 Uiso calc PR 0.467(12) A 1 H 0
C28 0.4375(10) 0.7242(5) 0.5063(5) 0.074(3) Uani d PD 0.467(12) A 1 C 0
H28A 0.4277 0.7277 0.4400 0.110 Uiso calc PR 0.467(12) A 1 H 0
H28B 0.4468 0.6824 0.5234 0.110 Uiso calc PR 0.467(12) A 1 H 0
H28C 0.5306 0.7455 0.5321 0.110 Uiso calc PR 0.467(12) A 1 H 0
C27' 0.3727(11) 0.7545(3) 0.5108(6) 0.071(3) Uani d PD 0.533(12) A 2 C 0
H27C 0.4776 0.7586 0.5444 0.085 Uiso calc PR 0.533(12) A 2 H 0
H27D 0.3838 0.7386 0.4495 0.085 Uiso calc PR 0.533(12) A 2 H 0
C28' 0.2687(11) 0.7153(6) 0.5617(6) 0.105(3) Uani d PD 0.533(12) A 2 C 0
H28D 0.2604 0.7319 0.6222 0.158 Uiso calc PR 0.533(12) A 2 H 0
H28E 0.3137 0.6755 0.5677 0.158 Uiso calc PR 0.533(12) A 2 H 0
H28F 0.1648 0.7132 0.5282 0.158 Uiso calc PR 0.533(12) A 2 H 0
O1 0.6889(3) 0.95594(10) 0.86066(13) 0.0682(6) Uani d . 1 . . O 0
O2 0.6644(3) 1.07344(10) 0.88719(15) 0.0795(7) Uani d . 1 . . O 0
O3 0.4741(3) 1.14250(9) 0.77218(14) 0.0682(6) Uani d . 1 . . O 0
O4 0.2574(2) 1.01462(7) 0.51448(11) 0.0415(4) Uani d . 1 . . O 0
O5 -0.1250(3) 1.03710(11) 0.13980(14) 0.0796(7) Uani d . 1 . . O 0
O6 -0.1068(3) 1.15451(10) 0.17984(14) 0.0693(6) Uani d . 1 . . O 0
O7 0.0212(3) 1.19369(9) 0.34460(14) 0.0670(6) Uani d . 1 . . O 0
O8 -0.0213(3) 0.86536(10) 0.38455(14) 0.0672(6) Uani d . 1 . . O 0
O9 0.2030(3) 0.86633(9) 0.31456(13) 0.0648(6) Uani d . 1 . . O 0
O10 0.4587(3) 0.84448(10) 0.61832(17) 0.0965(9) Uani d . 1 . . O 0
O11 0.2865(3) 0.81276(9) 0.50560(17) 0.0896(9) Uani d D 1 . . O 0
O12 0.5861(17) 0.6377(7) 0.5183(8) 0.076(4) Uani d P 0.16 . . O 2

loop_
_atom_site_aniso_label
_atom_site_aniso_U_11
_atom_site_aniso_U_22
_atom_site_aniso_U_33
_atom_site_aniso_U_12
_atom_site_aniso_U_13
_atom_site_aniso_U_23
C1 0.0519(17) 0.0528(17) 0.0370(14) 0.0005(13) -0.0089(12) 0.0025(12)
C2 0.0578(19) 0.0563(19) 0.0431(16) -0.0074(14) -0.0120(14) -0.0084(13)
C3 0.0581(18) 0.0408(16) 0.0481(15) -0.0024(13) -0.0057(14) -0.0113(13)
C4 0.0566(18) 0.0415(16) 0.0421(15) -0.0005(13) -0.0099(13) -0.0016(12)
C5 0.0435(15) 0.0381(14) 0.0350(13) -0.0037(11) -0.0017(11) -0.0009(11)
C6 0.0538(17) 0.0387(15) 0.0423(14) -0.0013(12) -0.0056(13) -0.0014(11)
C7 0.070(2) 0.062(2) 0.0631(19) 0.0075(16) -0.0088(16) 0.0110(16)
C8 0.187(5) 0.119(4) 0.050(2) 0.029(3) -0.019(3) -0.027(2)
C9 0.088(3) 0.0385(17) 0.096(3) 0.0003(16) -0.029(2) -0.0122(17)
C10 0.0448(15) 0.0331(13) 0.0353(13) 0.0017(11) -0.0013(11) 0.0027(10)
C11 0.0418(15) 0.0369(14) 0.0376(13) 0.0004(11) -0.0039(11) 0.0006(11)
C12 0.0417(15) 0.0391(14) 0.0347(13) -0.0028(11) -0.0014(11) -0.0004(11)
C13 0.0434(15) 0.0374(14) 0.0307(12) -0.0033(11) -0.0050(11) -0.0022(10)
C14 0.0445(15) 0.0405(15) 0.0372(13) -0.0002(11) 0.0001(11) 0.0035(11)
C15 0.0644(19) 0.0438(16) 0.0434(15) -0.0013(13) -0.0096(14) -0.0007(12)
C16 0.0585(19) 0.0616(19) 0.0369(15) 0.0022(15) -0.0115(13) 0.0039(13)
C17 0.0510(17) 0.0564(18) 0.0433(15) 0.0049(14) -0.0036(13) 0.0145(13)
C18 0.0540(17) 0.0411(16) 0.0521(16) 0.0050(13) 0.0066(14) 0.0084(12)
C19 0.0498(17) 0.0431(16) 0.0416(14) 0.0038(12) -0.0011(12) 0.0014(12)
C20 0.123(3) 0.084(3) 0.057(2) 0.001(2) -0.033(2) -0.0167(18)
C21 0.067(2) 0.083(3) 0.083(2) 0.0085(19) -0.0204(19) 0.0105(19)
C22 0.091(3) 0.0452(19) 0.083(2) -0.0065(17) -0.003(2) 0.0017(16)
C23 0.0538(18) 0.0381(15) 0.0408(15) -0.0012(13) -0.0047(13) -0.0008(11)
C24 0.103(3) 0.068(2) 0.0562(19) -0.023(2) 0.0036(18) -0.0236(16)
C25 0.114(3) 0.063(2) 0.084(3) -0.019(2) -0.007(2) -0.0256(19)
C26 0.068(2) 0.0407(16) 0.0456(15) 0.0073(14) -0.0155(14) -0.0055(12)
C27 0.057(6) 0.047(6) 0.075(6) 0.000(5) 0.009(4) 0.007(5)
C28 0.094(7) 0.052(6) 0.069(5) 0.007(5) -0.019(5) -0.016(4)
C27' 0.080(7) 0.041(5) 0.088(6) 0.009(6) -0.015(5) -0.014(5)
C28' 0.131(8) 0.068(7) 0.116(7) -0.002(6) 0.010(6) 0.021(5)
O1 0.0853(16) 0.0610(14) 0.0513(12) 0.0076(11) -0.0270(11) 0.0027(10)
O2 0.0906(18) 0.0776(16) 0.0622(14) -0.0047(13) -0.0312(13) -0.0228(12)
O3 0.0909(17) 0.0439(12) 0.0640(13) 0.0039(11) -0.0204(12) -0.0165(10)
O4 0.0521(11) 0.0336(10) 0.0360(9) -0.0006(8) -0.0092(8) 0.0005(7)
O5 0.1030(19) 0.0786(17) 0.0492(12) 0.0088(14) -0.0317(12) -0.0010(11)
O6 0.0738(16) 0.0721(15) 0.0602(13) 0.0155(12) -0.0020(11) 0.0259(11)
O7 0.0901(16) 0.0411(12) 0.0667(13) 0.0087(11) -0.0078(12) 0.0086(10)
O8 0.0538(13) 0.0713(15) 0.0751(14) -0.0174(11) -0.0001(11) -0.0200(11)
O9 0.0752(15) 0.0632(14) 0.0570(12) -0.0202(11) 0.0117(11) -0.0258(10)
O10 0.137(2) 0.0487(13) 0.0886(17) 0.0238(14) -0.0644(16) -0.0148(12)
O11 0.123(2) 0.0331(12) 0.0991(17) 0.0072(12) -0.0566(16) -0.0068(11)
O12 0.089(10) 0.089(11) 0.051(7) 0.038(8) 0.009(7) -0.008(7)

loop_
_atom_type_symbol
_atom_type_description
_atom_type_scat_dispersion_real
_atom_type_scat_dispersion_imag
_atom_type_scat_source
C C 0.0033 0.0016 'International Tables Vol C Tables 4.2.6.8 and 6.1.1.4'
H H 0.0000 0.0000 'International Tables Vol C Tables 4.2.6.8 and 6.1.1.4'
O O 0.0106 0.0060 'International Tables Vol C Tables 4.2.6.8 and 6.1.1.4'

loop_
_geom_angle_atom_site_label_1
_geom_angle_atom_site_label_2
_geom_angle_atom_site_label_3
_geom_angle
_geom_angle_publ_flag
O1 C1 C2 115.2(2) ?
O1 C1 C6 124.3(3) ?
C2 C1 C6 120.6(2) ?
O2 C2 C1 119.3(2) ?
O2 C2 C3 121.0(3) ?
C1 C2 C3 119.5(2) ?
O3 C3 C4 124.5(2) ?
O3 C3 C2 115.1(2) ?
C4 C3 C2 120.4(3) ?
C3 C4 C5 120.3(2) ?
C3 C4 H4 119.9 ?
C5 C4 H4 119.9 ?
C4 C5 C6 119.7(2) ?
C4 C5 C10 117.9(2) ?
C6 C5 C10 122.4(2) ?
C1 C6 C5 119.6(2) ?
C1 C6 H6 120.2 ?
C5 C6 H6 120.2 ?
O1 C7 H7A 109.5 ?
O1 C7 H7B 109.5 ?
H7A C7 H7B 109.5 ?
O1 C7 H7C 109.5 ?
H7A C7 H7C 109.5 ?
H7B C7 H7C 109.5 ?
O2 C8 H8A 109.5 ?
O2 C8 H8B 109.5 ?
H8A C8 H8B 109.5 ?
O2 C8 H8C 109.5 ?
H8A C8 H8C 109.5 ?
H8B C8 H8C 109.5 ?
O3 C9 H9A 109.5 ?
O3 C9 H9B 109.5 ?
H9A C9 H9B 109.5 ?
O3 C9 H9C 109.5 ?
H9A C9 H9C 109.5 ?
H9B C9 H9C 109.5 ?
O4 C10 C11 108.3(2) ?
O4 C10 C5 112.3(2) ?
C11 C10 C5 139.4(2) ?
C10 C11 C12 106.3(2) ?
C10 C11 C26 128.9(2) ?
C12 C11 C26 124.8(2) ?
C13 C12 C11 107.3(2) ?
C13 C12 C23 125.6(2) ?
C11 C12 C23 127.0(2) ?
C12 C13 O4 108.9(2) ?
C12 C13 C14 136.2(2) ?
O4 C13 C14 114.8(2) ?
C15 C14 C19 119.9(2) ?
C15 C14 C13 121.0(2) ?
C19 C14 C13 119.0(2) ?
C16 C15 C14 120.1(3) ?
C16 C15 H15 120.0 ?
C14 C15 H15 120.0 ?
O5 C16 C15 124.7(3) ?
O5 C16 C17 115.3(2) ?
C15 C16 C17 120.0(2) ?
C18 C17 O6 119.6(3) ?
C18 C17 C16 120.0(2) ?
O6 C17 C16 120.1(2) ?
O7 C18 C17 115.7(2) ?
O7 C18 C19 124.1(2) ?
C17 C18 C19 120.1(3) ?
C18 C19 C14 119.9(2) ?
C18 C19 H19 120.0 ?
C14 C19 H19 120.0 ?
O5 C20 H20A 109.5 ?
O5 C20 H20B 109.5 ?
H20A C20 H20B 109.5 ?
O5 C20 H20C 109.5 ?
H20A C20 H20C 109.5 ?
H20B C20 H20C 109.5 ?
O6 C21 H21A 109.5 ?
O6 C21 H21B 109.5 ?
H21A C21 H21B 109.5 ?
O6 C21 H21C 109.5 ?
H21A C21 H21C 109.5 ?
H21B C21 H21C 109.5 ?
O7 C22 H22A 109.5 ?
O7 C22 H22B 109.5 ?
H22A C22 H22B 109.5 ?
O7 C22 H22C 109.5 ?
H22A C22 H22C 109.5 ?
H22B C22 H22C 109.5 ?
O8 C23 O9 124.3(2) yes
O8 C23 C12 123.8(3) ?
O9 C23 C12 111.7(2) y
O9 C24 C25 110.7(3) ?
O9 C24 H24A 109.5 ?
C25 C24 H24A 109.5 ?
O9 C24 H24B 109.5 ?
C25 C24 H24B 109.5 ?
H24A C24 H24B 108.1 ?
C24 C25 H25A 109.5 ?
C24 C25 H25B 109.5 ?
H25A C25 H25B 109.5 ?
C24 C25 H25C 109.5 ?
H25A C25 H25C 109.5 ?
H25B C25 H25C 109.5 ?
O10 C26 O11 121.3(3) ?
O10 C26 C11 127.0(2) y
O11 C26 C11 111.7(2) y
O11 C27 C28 103.8(8) ?
O11 C27 H27A 111.0 ?
C28 C27 H27A 111.0 ?
O11 C27 H27B 111.0 ?
C28 C27 H27B 111.0 ?
H27A C27 H27B 109.0 ?
O11 C27' C28' 102.9(9) ?
O11 C27' H27C 111.2 ?
C28' C27' H27C 111.2 ?
O11 C27' H27D 111.2 ?
C28' C27' H27D 111.2 ?
H27C C27' H27D 109.1 ?
C27' C28' H28D 109.5 ?
C27' C28' H28E 109.5 ?
H28D C28' H28E 109.5 ?
C27' C28' H28F 109.5 ?
H28D C28' H28F 109.5 ?
H28E C28' H28F 109.5 ?
C1 O1 C7 118.4(2) ?
C2 O2 C8 116.2(3) ?
C3 O3 C9 117.5(2) ?
C10 O4 C13 109.25(18) ?
C16 O5 C20 117.5(2) ?
C17 O6 C21 114.2(2) ?
C18 O7 C22 117.4(2) ?
C23 O9 C24 116.3(2) ?
C26 O11 C27 118.1(4) ?
C26 O11 C27' 113.9(4) ?

loop_
_geom_bond_atom_site_label_1
_geom_bond_atom_site_label_2
_geom_bond_distance
_geom_bond_publ_flag
C1 O1 1.367(3) y
C1 C2 1.384(4) ?
C1 C6 1.388(3) ?
C2 O2 1.377(3) y
C2 C3 1.385(4) ?
C3 O3 1.365(3) y
C3 C4 1.380(3) ?
C4 C5 1.388(4) ?
C4 H4 0.93 ?
C5 C6 1.393(3) ?
C5 C10 1.476(3) ?
C6 H6 0.93 ?
C7 O1 1.406(4) y
C7 H7A 0.96 ?
C7 H7B 0.96 ?
C7 H7C 0.96 ?
C8 O2 1.395(5) y
C8 H8A 0.96 ?
C8 H8B 0.96 ?
C8 H8C 0.96 ?
C9 O3 1.416(4) y
C9 H9A 0.96 ?
C9 H9B 0.96 ?
C9 H9C 0.96 ?
C10 O4 1.363(3) yes
C10 C11 1.376(3) yes
C11 C12 1.444(3) ?
C11 C26 1.468(4) ?
C12 C13 1.345(3) yes
C12 C23 1.492(3) ?
C13 O4 1.372(3) yes
C13 C14 1.465(3) ?
C14 C15 1.388(3) ?
C14 C19 1.388(3) ?
C15 C16 1.384(4) ?
C15 H15 0.93 ?
C16 O5 1.364(3) y
C16 C17 1.387(4) ?
C17 C18 1.385(4) ?
C17 O6 1.386(3) y
C18 O7 1.368(3) y
C18 C19 1.385(3) ?
C19 H19 0.93 ?
C20 O5 1.414(4) y
C20 H20A 0.96 ?
C20 H20B 0.96 ?
C20 H20C 0.96 ?
C21 O6 1.398(4) yes
C21 H21A 0.96 ?
C21 H21B 0.96 ?
C21 H21C 0.96 ?
C22 O7 1.421(4) y
C22 H22A 0.96 ?
C22 H22B 0.96 ?
C22 H22C 0.96 ?
C23 O8 1.202(3) y
C23 O9 1.327(3) ?
C24 O9 1.466(3) y
C24 C25 1.483(5) ?
C24 H24A 0.97 ?
C24 H24B 0.97 ?
C25 H25A 0.96 ?
C25 H25B 0.96 ?
C25 H25C 0.96 ?
C26 O10 1.193(3) y
C26 O11 1.319(3) y
C27 O11 1.480(7) y
C27 C28 1.493(8) ?
C27 H27A 0.97 ?
C27 H27B 0.97 ?
C28 H28A 0.96 ?
C28 H28B 0.96 ?
C28 H28C 0.96 ?
C27' O11 1.480(7) ?
C27' C28' 1.483(8) ?
C27' H27C 0.97 ?
C27' H27D 0.97 ?
C28' H28D 0.96 ?
C28' H28E 0.96 ?
C28' H28F 0.96 ?

loop_
_geom_hbond_atom_site_label_D
_geom_hbond_atom_site_label_H
_geom_hbond_atom_site_label_A
_geom_hbond_site_symmetry_A
_geom_hbond_distance_DH
_geom_hbond_distance_HA
_geom_hbond_distance_DA
_geom_hbond_angle_DHA
C6 H6 O10 . 0.93 2.13 2.949(3) 147
C9 H9C O8 3_576 0.96 2.57 3.490(4) 161
C22 H22A O8 3_576 0.96 2.59 3.510(4) 160
C25 H25B O10 4_575 0.96 2.60 3.540(4) 166

loop_
_geom_torsion_atom_site_label_1
_geom_torsion_atom_site_label_2
_geom_torsion_atom_site_label_3
_geom_torsion_atom_site_label_4
_geom_torsion
_geom_torsion_publ_flag
O1 C1 C2 O2 4.3(4) ?
C6 C1 C2 O2 -175.4(3) ?
O1 C1 C2 C3 -179.7(3) ?
C6 C1 C2 C3 0.6(4) ?
O2 C2 C3 O3 -4.2(4) ?
C1 C2 C3 O3 179.8(3) ?
O2 C2 C3 C4 176.5(3) ?
C1 C2 C3 C4 0.5(5) ?
O3 C3 C4 C5 179.2(3) ?
C2 C3 C4 C5 -1.6(4) ?
C3 C4 C5 C6 1.5(4) ?
C3 C4 C5 C10 -179.3(3) ?
O1 C1 C6 C5 179.7(3) ?
C2 C1 C6 C5 -0.6(4) ?
C4 C5 C6 C1 -0.5(4) ?
C10 C5 C6 C1 -179.6(2) ?
C4 C5 C10 O4 5.3(3) ?
C6 C5 C10 O4 -175.6(2) ?
C4 C5 C10 C11 -171.6(3) yes
C6 C5 C10 C11 7.5(5) ?
O4 C10 C11 C12 -1.5(3) ?
C5 C10 C11 C12 175.5(3) ?
O4 C10 C11 C26 177.9(3) ?
C5 C10 C11 C26 -5.2(6) yes
C10 C11 C12 C13 1.5(3) ?
C26 C11 C12 C13 -177.9(3) ?
C10 C11 C12 C23 -174.3(3) ?
C26 C11 C12 C23 6.3(4) ?
C11 C12 C13 O4 -0.9(3) ?
C23 C12 C13 O4 174.9(2) ?
C11 C12 C13 C14 175.9(3) ?
C23 C12 C13 C14 -8.3(5) yes
C12 C13 C14 C15 -4.6(5) ?
O4 C13 C14 C15 172.0(2) ?
C12 C13 C14 C19 178.4(3) yes
O4 C13 C14 C19 -4.9(4) ?
C19 C14 C15 C16 0.2(4) ?
C13 C14 C15 C16 -176.7(3) ?
C14 C15 C16 O5 177.6(3) ?
C14 C15 C16 C17 0.1(5) ?
O5 C16 C17 C18 -178.0(3) ?
C15 C16 C17 C18 -0.4(5) ?
O5 C16 C17 O6 -4.7(4) ?
C15 C16 C17 O6 173.0(3) ?
O6 C17 C18 O7 5.3(4) ?
C16 C17 C18 O7 178.7(3) ?
O6 C17 C18 C19 -173.1(3) ?
C16 C17 C18 C19 0.3(4) ?
O7 C18 C19 C14 -178.3(3) ?
C17 C18 C19 C14 0.0(4) ?
C15 C14 C19 C18 -0.3(4) ?
C13 C14 C19 C18 176.7(2) ?
C13 C12 C23 O8 -78.8(4) yes
C11 C12 C23 O8 96.2(4) yes
C13 C12 C23 O9 97.4(3) yes
C11 C12 C23 O9 -87.6(3) yes
C10 C11 C26 O10 -7.6(5) yes
C12 C11 C26 O10 171.6(3) yes
C10 C11 C26 O11 172.4(3) yes
C12 C11 C26 O11 -8.3(4) yes
C2 C1 O1 C7 177.4(3) ?
C6 C1 O1 C7 -2.9(4) ?
C1 C2 O2 C8 -102.4(4) ?
C3 C2 O2 C8 81.6(4) ?
C4 C3 O3 C9 -10.9(4) ?
C2 C3 O3 C9 169.9(3) ?
C11 C10 O4 C13 1.0(3) ?
C5 C10 O4 C13 -176.9(2) ?
C12 C13 O4 C10 0.0(3) ?
C14 C13 O4 C10 -177.6(2) ?
C15 C16 O5 C20 -5.5(5) ?
C17 C16 O5 C20 172.1(3) ?
C18 C17 O6 C21 -96.1(3) ?
C16 C17 O6 C21 90.5(4) ?
C17 C18 O7 C22 -168.8(3) ?
C19 C18 O7 C22 9.6(4) ?
O8 C23 O9 C24 0.1(4) ?
C12 C23 O9 C24 -176.1(2) ?
C25 C24 O9 C23 -84.7(4) yes
O10 C26 O11 C27 18.6(6) ?
C11 C26 O11 C27 -161.4(5) ?
O10 C26 O11 C27' -18.7(6) ?
C11 C26 O11 C27' 161.3(5) ?
C28 C27 O11 C26 -91.5(7) yes
C28 C27 O11 C27' 0.1(7) ?
C28' C27' O11 C26 110.9(6) yes
C28' C27' O11 C27 5.7(9) ?
